data_4080771
loop_
_publ_author_name
'You, Hongxing'
'Wang, Yongyong'
'Zhao, Xiaoli'
'Chen, Shengjie'
'Liu, Ye'

_publ_section_title
;
 Stable Ionic Rh(I,II,III) Complexes Ligated by an Imidazolium-Substituted
 Phosphine with \p-Acceptor Character: Synthesis, Characterization, and
 Application to Hydroformylation
;
_journal_issue 9
_journal_name_full Organometallics
_journal_page_first 2698
_journal_paper_doi 10.1021/om400171t
_journal_volume 32
_journal_year 2013
_chemical_formula_sum 'C26 H31 F6 N2 O3 P2 Rh'
_chemical_formula_weight 698.38
_chemical_name_systematic
; 
 ? 
;
_space_group_IT_number 2
_symmetry_cell_setting triclinic
_symmetry_space_group_name_Hall '-P 1'
_symmetry_space_group_name_H-M 'P -1'
_atom_sites_solution_hydrogens geom
_atom_sites_solution_primary direct
_atom_sites_solution_secondary difmap
_audit_creation_method SHELXL-97
_cell_angle_alpha 96.2960(10)
_cell_angle_beta 96.0460(10)
_cell_angle_gamma 97.9350(10)
_cell_formula_units_Z 2
_cell_length_a 8.6869(2)
_cell_length_b 11.0411(3)
_cell_length_c 15.9693(4)
_cell_measurement_temperature 296(2)
_cell_volume 1496.52(7)
_computing_structure_refinement 'SHELXL-97 (Sheldrick, 2008)'
_computing_structure_solution 'SHELXS-97 (Sheldrick, 2008)'
_diffrn_ambient_temperature 296(2)
_diffrn_measured_fraction_theta_full 0.993
_diffrn_measured_fraction_theta_max 0.993
_diffrn_radiation_monochromator graphite
_diffrn_radiation_source 'fine-focus sealed tube'
_diffrn_radiation_type MoK\a
_diffrn_radiation_wavelength 0.71073
_diffrn_reflns_av_R_equivalents 0.0225
_diffrn_reflns_av_sigmaI/netI 0.0227
_diffrn_reflns_limit_h_max 10
_diffrn_reflns_limit_h_min -10
_diffrn_reflns_limit_k_max 13
_diffrn_reflns_limit_k_min -12
_diffrn_reflns_limit_l_max 18
_diffrn_reflns_limit_l_min -18
_diffrn_reflns_number 17570
_diffrn_reflns_theta_full 25.01
_diffrn_reflns_theta_max 25.01
_diffrn_reflns_theta_min 1.88
_exptl_absorpt_coefficient_mu 0.745
_exptl_absorpt_correction_T_max 0.8299
_exptl_absorpt_correction_T_min 0.7256
_exptl_absorpt_correction_type multi-scan
_exptl_crystal_colour orange
_exptl_crystal_density_diffrn 1.550
_exptl_crystal_density_method 'not measured'
_exptl_crystal_description block
_exptl_crystal_F_000 708
_exptl_crystal_size_max 0.46
_exptl_crystal_size_mid 0.32
_exptl_crystal_size_min 0.26
_refine_diff_density_max 0.592
_refine_diff_density_min -0.423
_refine_diff_density_rms 0.065
_refine_ls_extinction_method none
_refine_ls_goodness_of_fit_ref 1.033
_refine_ls_hydrogen_treatment mixed
_refine_ls_matrix_type full
_refine_ls_number_parameters 365
_refine_ls_number_reflns 5240
_refine_ls_number_restraints 0
_refine_ls_restrained_S_all 1.033
_refine_ls_R_factor_all 0.0392
_refine_ls_R_factor_gt 0.0346
_refine_ls_shift/su_max 0.000
_refine_ls_shift/su_mean 0.000
_refine_ls_structure_factor_coef Fsqd
_refine_ls_weighting_details 'calc w=1/[\s^2^(Fo^2^)+(0.0543P)^2^+1.2769P] where P=(Fo^2^+2Fc^2^)/3'
_refine_ls_weighting_scheme calc
_refine_ls_wR_factor_gt 0.0934
_refine_ls_wR_factor_ref 0.0978
_reflns_number_gt 4695
_reflns_number_total 5240
_reflns_threshold_expression >2sigma(I)
_cod_data_source_file om400171t_si_002.cif
_cod_data_source_block 2
_cod_depositor_comments
;
The following automatic conversions were performed:

'_symmetry_cell_setting' value 'Triclinic' changed to 'triclinic'
according to /home/saulius/struct/CIF-dictionaries/cif_core.dic
dictionary named 'cif_core.dic' version 2.3.1 from 2005-06-27.

Automatic conversion script
Id: cif_fix_values 1891 2012-01-12 08:04:46Z andrius 
;
_cod_original_sg_symbol_H-M P-1
_cod_database_code 4080771

loop_
_symmetry_equiv_pos_as_xyz
'x, y, z'
'-x, -y, -z'

loop_
_atom_site_label
_atom_site_type_symbol
_atom_site_fract_x
_atom_site_fract_y
_atom_site_fract_z
_atom_site_U_iso_or_equiv
_atom_site_adp_type
_atom_site_occupancy
_atom_site_symmetry_multiplicity
_atom_site_calc_flag
_atom_site_refinement_flags
Rh1 Rh 0.31497(3) 0.61918(2) 0.149499(14) 0.04091(10) Uani 1 1 d .
P1 P 0.48425(9) 0.79102(7) 0.18958(5) 0.03763(18) Uani 1 1 d .
P2 P 0.92093(13) 0.14957(9) 0.39887(6) 0.0597(3) Uani 1 1 d .
O1 O 0.1597(3) 0.4591(2) 0.11433(14) 0.0548(6) Uani 1 1 d .
O2 O 0.2668(3) 0.6174(2) 0.27058(14) 0.0527(6) Uani 1 1 d .
O3 O 0.3876(4) 0.6150(3) -0.02735(15) 0.0715(8) Uani 1 1 d .
F1 F 0.9106(6) 0.2896(3) 0.4172(2) 0.1387(14) Uani 1 1 d .
F2 F 0.9159(4) 0.1403(3) 0.49631(17) 0.1134(10) Uani 1 1 d .
F3 F 0.9101(5) 0.1613(3) 0.30261(17) 0.1392(15) Uani 1 1 d .
F4 F 0.9226(5) 0.0080(3) 0.3774(2) 0.1205(11) Uani 1 1 d .
F5 F 0.7340(4) 0.1156(4) 0.3887(2) 0.1236(11) Uani 1 1 d .
F6 F 1.0988(4) 0.1801(5) 0.4122(3) 0.178(2) Uani 1 1 d .
N1 N 0.4002(3) 0.8672(2) 0.35116(16) 0.0472(6) Uani 1 1 d .
N2 N 0.6204(3) 0.7969(2) 0.36343(16) 0.0460(6) Uani 1 1 d .
C1 C 0.6818(3) 0.7900(3) 0.16131(18) 0.0413(7) Uani 1 1 d .
C2 C 0.7214(4) 0.6798(3) 0.1261(2) 0.0495(8) Uani 1 1 d .
H2A H 0.6478 0.6086 0.1174 0.059 Uiso 1 1 calc R
C3 C 0.8707(4) 0.6757(4) 0.1038(2) 0.0647(10) Uani 1 1 d .
H3A H 0.8980 0.6018 0.0807 0.078 Uiso 1 1 calc R
C4 C 0.9771(4) 0.7806(5) 0.1160(3) 0.0711(11) Uani 1 1 d .
H4A H 1.0768 0.7778 0.1004 0.085 Uiso 1 1 calc R
C5 C 0.9401(4) 0.8911(4) 0.1510(2) 0.0629(10) Uani 1 1 d .
H5A H 1.0148 0.9617 0.1595 0.075 Uiso 1 1 calc R
C6 C 0.7919(4) 0.8965(3) 0.1735(2) 0.0509(8) Uani 1 1 d .
H6A H 0.7658 0.9709 0.1967 0.061 Uiso 1 1 calc R
C7 C 0.4369(4) 0.9353(3) 0.1558(2) 0.0444(7) Uani 1 1 d .
C8 C 0.4908(5) 1.0501(4) 0.2025(3) 0.0706(11) Uani 1 1 d .
H8A H 0.5500 1.0556 0.2552 0.085 Uiso 1 1 calc R
C9 C 0.4558(7) 1.1569(4) 0.1703(4) 0.0912(15) Uani 1 1 d .
H9A H 0.4928 1.2336 0.2013 0.109 Uiso 1 1 calc R
C10 C 0.3674(6) 1.1493(5) 0.0932(4) 0.0870(14) Uani 1 1 d .
H10A H 0.3421 1.2204 0.0726 0.104 Uiso 1 1 calc R
C11 C 0.3170(5) 1.0379(5) 0.0473(3) 0.0755(12) Uani 1 1 d .
H11A H 0.2590 1.0333 -0.0057 0.091 Uiso 1 1 calc R
C12 C 0.3505(4) 0.9308(4) 0.0778(2) 0.0540(8) Uani 1 1 d .
H12A H 0.3144 0.8550 0.0453 0.065 Uiso 1 1 calc R
C13 C 0.5081(3) 0.8233(3) 0.30633(19) 0.0413(7) Uani 1 1 d .
C14 C 0.4457(5) 0.8681(3) 0.4359(2) 0.0563(9) Uani 1 1 d .
H14A H 0.3912 0.8932 0.4802 0.068 Uiso 1 1 calc R
C15 C 0.5831(5) 0.8262(3) 0.4432(2) 0.0565(9) Uani 1 1 d .
H15A H 0.6426 0.8184 0.4937 0.068 Uiso 1 1 calc R
C16 C 0.0794(4) 0.4017(3) 0.1636(2) 0.0534(8) Uani 1 1 d .
C17 C 0.0793(5) 0.4373(4) 0.2498(2) 0.0612(10) Uani 1 1 d .
H17A H 0.019(5) 0.390(4) 0.277(2) 0.067(12) Uiso 1 1 d .
C18 C 0.1684(4) 0.5380(3) 0.2979(2) 0.0541(8) Uani 1 1 d .
C19 C -0.0252(6) 0.2863(4) 0.1215(3) 0.0777(12) Uani 1 1 d .
H19A H -0.0123 0.2742 0.0624 0.117 Uiso 1 1 calc R
H19B H -0.1323 0.2942 0.1275 0.117 Uiso 1 1 calc R
H19C H 0.0023 0.2170 0.1479 0.117 Uiso 1 1 calc R
C20 C 0.1552(6) 0.5625(5) 0.3912(2) 0.0829(14) Uani 1 1 d .
H20A H 0.2257 0.6356 0.4155 0.124 Uiso 1 1 calc R
H20B H 0.1817 0.4937 0.4187 0.124 Uiso 1 1 calc R
H20C H 0.0498 0.5738 0.3990 0.124 Uiso 1 1 calc R
C21 C 0.7530(4) 0.7296(4) 0.3483(2) 0.0582(9) Uani 1 1 d .
H21A H 0.8285 0.7431 0.3989 0.070 Uiso 1 1 calc R
H21B H 0.8048 0.7608 0.3024 0.070 Uiso 1 1 calc R
C22 C 0.6949(5) 0.5928(4) 0.3256(3) 0.0722(11) Uani 1 1 d .
H22A H 0.6160 0.5811 0.2766 0.087 Uiso 1 1 calc R
H22B H 0.7815 0.5523 0.3095 0.087 Uiso 1 1 calc R
C23 C 0.6266(8) 0.5314(5) 0.3954(3) 0.0983(16) Uani 1 1 d .
H23A H 0.5477 0.5773 0.4159 0.118 Uiso 1 1 calc R
H23B H 0.7086 0.5347 0.4421 0.118 Uiso 1 1 calc R
C24 C 0.5529(9) 0.3980(5) 0.3690(4) 0.122(2) Uani 1 1 d .
H24A H 0.5101 0.3651 0.4162 0.183 Uiso 1 1 calc R
H24B H 0.6311 0.3509 0.3510 0.183 Uiso 1 1 calc R
H24C H 0.4709 0.3936 0.3230 0.183 Uiso 1 1 calc R
C25 C 0.3608(4) 0.6187(3) 0.0414(2) 0.0484(8) Uani 1 1 d .
C26 C 0.2501(4) 0.9004(4) 0.3188(3) 0.0655(10) Uani 1 1 d .
H26A H 0.2404 0.8930 0.2579 0.098 Uiso 1 1 calc R
H26B H 0.2447 0.9839 0.3411 0.098 Uiso 1 1 calc R
H26C H 0.1664 0.8461 0.3361 0.098 Uiso 1 1 calc R

loop_
_atom_site_aniso_label
_atom_site_aniso_U_11
_atom_site_aniso_U_22
_atom_site_aniso_U_33
_atom_site_aniso_U_23
_atom_site_aniso_U_13
_atom_site_aniso_U_12
Rh1 0.03713(15) 0.04610(16) 0.03700(15) 0.00085(10) 0.00546(10) 0.00034(10)
P1 0.0336(4) 0.0441(4) 0.0340(4) 0.0007(3) 0.0043(3) 0.0049(3)
P2 0.0701(6) 0.0564(6) 0.0479(5) 0.0037(4) 0.0012(4) 0.0002(5)
O1 0.0552(14) 0.0555(14) 0.0472(13) -0.0012(10) 0.0080(11) -0.0099(11)
O2 0.0560(14) 0.0565(14) 0.0414(12) 0.0037(10) 0.0096(10) -0.0068(11)
O3 0.090(2) 0.0760(18) 0.0430(14) -0.0045(12) 0.0178(13) -0.0048(15)
F1 0.233(5) 0.0609(17) 0.119(3) 0.0000(16) 0.030(3) 0.011(2)
F2 0.137(3) 0.144(3) 0.0606(16) 0.0200(16) 0.0153(16) 0.017(2)
F3 0.237(4) 0.106(2) 0.0538(15) 0.0160(15) 0.015(2) -0.049(2)
F4 0.169(3) 0.0715(18) 0.125(3) 0.0109(17) 0.025(2) 0.030(2)
F5 0.085(2) 0.157(3) 0.120(3) 0.023(2) 0.0030(18) -0.009(2)
F6 0.0599(19) 0.284(6) 0.164(4) -0.036(4) 0.009(2) -0.015(3)
N1 0.0493(15) 0.0485(15) 0.0421(14) -0.0049(11) 0.0096(12) 0.0068(12)
N2 0.0459(15) 0.0521(16) 0.0368(13) 0.0010(11) 0.0003(11) 0.0029(12)
C1 0.0324(14) 0.0554(18) 0.0352(15) 0.0038(13) 0.0035(12) 0.0052(13)
C2 0.0403(17) 0.059(2) 0.0459(17) -0.0054(15) 0.0042(14) 0.0069(15)
C3 0.045(2) 0.086(3) 0.061(2) -0.010(2) 0.0075(16) 0.018(2)
C4 0.0361(18) 0.111(4) 0.066(2) 0.007(2) 0.0106(17) 0.010(2)
C5 0.0386(18) 0.082(3) 0.064(2) 0.014(2) 0.0019(16) -0.0071(18)
C6 0.0456(18) 0.057(2) 0.0468(18) 0.0055(15) 0.0014(14) -0.0003(15)
C7 0.0376(16) 0.0493(18) 0.0486(17) 0.0101(14) 0.0087(13) 0.0088(13)
C8 0.085(3) 0.056(2) 0.069(2) 0.0043(19) 0.000(2) 0.015(2)
C9 0.112(4) 0.051(2) 0.113(4) 0.010(2) 0.018(3) 0.014(2)
C10 0.084(3) 0.077(3) 0.116(4) 0.050(3) 0.028(3) 0.028(3)
C11 0.060(2) 0.100(4) 0.076(3) 0.045(3) 0.009(2) 0.019(2)
C12 0.0449(18) 0.069(2) 0.0504(19) 0.0159(16) 0.0081(15) 0.0082(16)
C13 0.0382(15) 0.0441(16) 0.0395(15) -0.0004(13) 0.0046(12) 0.0033(13)
C14 0.070(2) 0.054(2) 0.0406(17) -0.0063(15) 0.0144(16) 0.0003(18)
C15 0.069(2) 0.060(2) 0.0342(16) -0.0028(14) -0.0022(15) -0.0002(18)
C16 0.0498(19) 0.054(2) 0.0531(19) 0.0066(15) 0.0020(15) -0.0012(16)
C17 0.066(2) 0.059(2) 0.055(2) 0.0103(17) 0.0140(18) -0.0101(18)
C18 0.059(2) 0.057(2) 0.0453(18) 0.0071(15) 0.0099(16) 0.0025(17)
C19 0.082(3) 0.070(3) 0.070(3) 0.002(2) 0.011(2) -0.024(2)
C20 0.101(3) 0.093(3) 0.046(2) 0.004(2) 0.022(2) -0.021(3)
C21 0.0458(19) 0.081(3) 0.0486(19) 0.0098(18) -0.0015(15) 0.0160(18)
C22 0.076(3) 0.084(3) 0.062(2) 0.007(2) 0.004(2) 0.037(2)
C23 0.143(5) 0.079(3) 0.080(3) 0.024(3) 0.011(3) 0.030(3)
C24 0.169(6) 0.071(3) 0.134(5) 0.021(3) 0.030(5) 0.025(4)
C25 0.0447(17) 0.0480(18) 0.0467(19) -0.0025(14) 0.0024(14) -0.0034(14)
C26 0.052(2) 0.080(3) 0.069(2) 0.002(2) 0.0174(18) 0.0255(19)

loop_
_atom_type_symbol
_atom_type_description
_atom_type_scat_dispersion_real
_atom_type_scat_dispersion_imag
_atom_type_scat_source
C C 0.0033 0.0016 'International Tables Vol C Tables 4.2.6.8 and 6.1.1.4'
H H 0.0000 0.0000 'International Tables Vol C Tables 4.2.6.8 and 6.1.1.4'
F F 0.0171 0.0103 'International Tables Vol C Tables 4.2.6.8 and 6.1.1.4'
N N 0.0061 0.0033 'International Tables Vol C Tables 4.2.6.8 and 6.1.1.4'
O O 0.0106 0.0060 'International Tables Vol C Tables 4.2.6.8 and 6.1.1.4'
P P 0.1023 0.0942 'International Tables Vol C Tables 4.2.6.8 and 6.1.1.4'
Rh Rh -1.1178 0.9187 'International Tables Vol C Tables 4.2.6.8 and 6.1.1.4'

loop_
_geom_angle_atom_site_label_1
_geom_angle_atom_site_label_2
_geom_angle_atom_site_label_3
_geom_angle
C25 Rh1 O2 178.90(13)
C25 Rh1 O1 90.28(12)
O2 Rh1 O1 89.58(9)
C25 Rh1 P1 90.47(10)
O2 Rh1 P1 89.66(7)
O1 Rh1 P1 179.00(7)
C1 P1 C7 102.20(14)
C1 P1 C13 105.22(13)
C7 P1 C13 103.08(14)
C1 P1 Rh1 116.67(10)
C7 P1 Rh1 119.08(11)
C13 P1 Rh1 108.99(10)
F6 P2 F3 93.5(3)
F6 P2 F1 89.3(3)
F3 P2 F1 89.4(2)
F6 P2 F4 93.4(3)
F3 P2 F4 88.95(19)
F1 P2 F4 176.9(2)
F6 P2 F2 91.3(2)
F3 P2 F2 174.7(2)
F1 P2 F2 88.51(19)
F4 P2 F2 92.90(19)
F6 P2 F5 177.6(3)
F3 P2 F5 88.8(2)
F1 P2 F5 91.2(2)
F4 P2 F5 86.1(2)
F2 P2 F5 86.40(19)
C16 O1 Rh1 125.5(2)
C18 O2 Rh1 126.5(2)
C13 N1 C14 109.3(3)
C13 N1 C26 127.9(3)
C14 N1 C26 122.6(3)
C13 N2 C15 109.1(3)
C13 N2 C21 128.7(3)
C15 N2 C21 121.6(3)
C2 C1 C6 119.8(3)
C2 C1 P1 118.5(2)
C6 C1 P1 121.7(2)
C3 C2 C1 120.0(3)
C3 C2 H2A 120.0
C1 C2 H2A 120.0
C4 C3 C2 119.5(4)
C4 C3 H3A 120.2
C2 C3 H3A 120.2
C3 C4 C5 121.4(3)
C3 C4 H4A 119.3
C5 C4 H4A 119.3
C4 C5 C6 119.7(4)
C4 C5 H5A 120.1
C6 C5 H5A 120.1
C5 C6 C1 119.6(3)
C5 C6 H6A 120.2
C1 C6 H6A 120.2
C12 C7 C8 118.4(3)
C12 C7 P1 118.1(3)
C8 C7 P1 123.4(3)
C7 C8 C9 119.9(4)
C7 C8 H8A 120.0
C9 C8 H8A 120.0
C10 C9 C8 120.3(5)
C10 C9 H9A 119.9
C8 C9 H9A 119.9
C11 C10 C9 119.8(4)
C11 C10 H10A 120.1
C9 C10 H10A 120.1
C10 C11 C12 121.0(4)
C10 C11 H11A 119.5
C12 C11 H11A 119.5
C7 C12 C11 120.6(4)
C7 C12 H12A 119.7
C11 C12 H12A 119.7
N1 C13 N2 106.5(3)
N1 C13 P1 123.9(2)
N2 C13 P1 129.2(2)
C15 C14 N1 107.2(3)
C15 C14 H14A 126.4
N1 C14 H14A 126.4
C14 C15 N2 107.8(3)
C14 C15 H15A 126.1
N2 C15 H15A 126.1
O1 C16 C17 126.0(3)
O1 C16 C19 114.8(3)
C17 C16 C19 119.2(3)
C18 C17 C16 126.7(3)
C18 C17 H17A 116(3)
C16 C17 H17A 118(3)
O2 C18 C17 125.7(3)
O2 C18 C20 114.4(3)
C17 C18 C20 119.9(3)
C16 C19 H19A 109.5
C16 C19 H19B 109.5
H19A C19 H19B 109.5
C16 C19 H19C 109.5
H19A C19 H19C 109.5
H19B C19 H19C 109.5
C18 C20 H20A 109.5
C18 C20 H20B 109.5
H20A C20 H20B 109.5
C18 C20 H20C 109.5
H20A C20 H20C 109.5
H20B C20 H20C 109.5
N2 C21 C22 110.3(3)
N2 C21 H21A 109.6
C22 C21 H21A 109.6
N2 C21 H21B 109.6
C22 C21 H21B 109.6
H21A C21 H21B 108.1
C23 C22 C21 114.6(4)
C23 C22 H22A 108.6
C21 C22 H22A 108.6
C23 C22 H22B 108.6
C21 C22 H22B 108.6
H22A C22 H22B 107.6
C22 C23 C24 114.0(5)
C22 C23 H23A 108.8
C24 C23 H23A 108.8
C22 C23 H23B 108.8
C24 C23 H23B 108.8
H23A C23 H23B 107.6
C23 C24 H24A 109.5
C23 C24 H24B 109.5
H24A C24 H24B 109.5
C23 C24 H24C 109.5
H24A C24 H24C 109.5
H24B C24 H24C 109.5
O3 C25 Rh1 178.1(3)
N1 C26 H26A 109.5
N1 C26 H26B 109.5
H26A C26 H26B 109.5
N1 C26 H26C 109.5
H26A C26 H26C 109.5
H26B C26 H26C 109.5

loop_
_geom_bond_atom_site_label_1
_geom_bond_atom_site_label_2
_geom_bond_distance
Rh1 C25 1.812(3)
Rh1 O2 2.023(2)
Rh1 O1 2.055(2)
Rh1 P1 2.2218(8)
P1 C1 1.821(3)
P1 C7 1.823(3)
P1 C13 1.843(3)
P2 F6 1.522(3)
P2 F3 1.551(3)
P2 F1 1.558(3)
P2 F4 1.565(3)
P2 F2 1.575(3)
P2 F5 1.602(3)
O1 C16 1.268(4)
O2 C18 1.282(4)
O3 C25 1.143(4)
N1 C13 1.348(4)
N1 C14 1.367(4)
N1 C26 1.461(4)
N2 C13 1.349(4)
N2 C15 1.363(4)
N2 C21 1.480(4)
C1 C2 1.386(5)
C1 C6 1.391(4)
C2 C3 1.386(5)
C2 H2A 0.9300
C3 C4 1.360(6)
C3 H3A 0.9300
C4 C5 1.378(6)
C4 H4A 0.9300
C5 C6 1.380(5)
C5 H5A 0.9300
C6 H6A 0.9300
C7 C12 1.377(5)
C7 C8 1.392(5)
C8 C9 1.395(6)
C8 H8A 0.9300
C9 C10 1.368(7)
C9 H9A 0.9300
C10 C11 1.352(7)
C10 H10A 0.9300
C11 C12 1.383(5)
C11 H11A 0.9300
C12 H12A 0.9300
C14 C15 1.337(5)
C14 H14A 0.9300
C15 H15A 0.9300
C16 C17 1.391(5)
C16 C19 1.505(5)
C17 C18 1.369(5)
C17 H17A 0.87(4)
C18 C20 1.505(5)
C19 H19A 0.9600
C19 H19B 0.9600
C19 H19C 0.9600
C20 H20A 0.9600
C20 H20B 0.9600
C20 H20C 0.9600
C21 C22 1.516(6)
C21 H21A 0.9700
C21 H21B 0.9700
C22 C23 1.499(6)
C22 H22A 0.9700
C22 H22B 0.9700
C23 C24 1.517(8)
C23 H23A 0.9700
C23 H23B 0.9700
C24 H24A 0.9600
C24 H24B 0.9600
C24 H24C 0.9600
C26 H26A 0.9600
C26 H26B 0.9600
C26 H26C 0.9600

loop_
_geom_torsion_atom_site_label_1
_geom_torsion_atom_site_label_2
_geom_torsion_atom_site_label_3
_geom_torsion_atom_site_label_4
_geom_torsion
C25 Rh1 P1 C1 -52.25(16)
O2 Rh1 P1 C1 126.66(13)
O1 Rh1 P1 C1 86(4)
C25 Rh1 P1 C7 71.11(16)
O2 Rh1 P1 C7 -109.99(14)
O1 Rh1 P1 C7 -150(4)
C25 Rh1 P1 C13 -171.17(15)
O2 Rh1 P1 C13 7.74(13)
O1 Rh1 P1 C13 -32(4)
C25 Rh1 O1 C16 179.3(3)
O2 Rh1 O1 C16 0.4(3)
P1 Rh1 O1 C16 41(4)
C25 Rh1 O2 C18 -84(6)
O1 Rh1 O2 C18 -1.7(3)
P1 Rh1 O2 C18 179.0(3)
C7 P1 C1 C2 -139.3(3)
C13 P1 C1 C2 113.3(3)
Rh1 P1 C1 C2 -7.6(3)
C7 P1 C1 C6 40.2(3)
C13 P1 C1 C6 -67.2(3)
Rh1 P1 C1 C6 171.8(2)
C6 C1 C2 C3 0.5(5)
P1 C1 C2 C3 180.0(3)
C1 C2 C3 C4 -0.6(6)
C2 C3 C4 C5 0.7(6)
C3 C4 C5 C6 -0.7(6)
C4 C5 C6 C1 0.6(5)
C2 C1 C6 C5 -0.5(5)
P1 C1 C6 C5 -180.0(3)
C1 P1 C7 C12 97.4(3)
C13 P1 C7 C12 -153.6(2)
Rh1 P1 C7 C12 -32.8(3)
C1 P1 C7 C8 -78.9(3)
C13 P1 C7 C8 30.1(3)
Rh1 P1 C7 C8 150.9(3)
C12 C7 C8 C9 0.5(6)
P1 C7 C8 C9 176.8(4)
C7 C8 C9 C10 0.6(7)
C8 C9 C10 C11 -1.6(8)
C9 C10 C11 C12 1.5(7)
C8 C7 C12 C11 -0.7(5)
P1 C7 C12 C11 -177.1(3)
C10 C11 C12 C7 -0.3(6)
C14 N1 C13 N2 0.1(4)
C26 N1 C13 N2 -175.1(3)
C14 N1 C13 P1 173.4(2)
C26 N1 C13 P1 -1.8(5)
C15 N2 C13 N1 -1.0(4)
C21 N2 C13 N1 170.0(3)
C15 N2 C13 P1 -173.8(3)
C21 N2 C13 P1 -2.8(5)
C1 P1 C13 N1 159.7(3)
C7 P1 C13 N1 53.0(3)
Rh1 P1 C13 N1 -74.5(3)
C1 P1 C13 N2 -28.6(3)
C7 P1 C13 N2 -135.4(3)
Rh1 P1 C13 N2 97.2(3)
C13 N1 C14 C15 0.8(4)
C26 N1 C14 C15 176.3(3)
N1 C14 C15 N2 -1.4(4)
C13 N2 C15 C14 1.5(4)
C21 N2 C15 C14 -170.3(3)
Rh1 O1 C16 C17 1.2(6)
Rh1 O1 C16 C19 -179.8(3)
O1 C16 C17 C18 -2.0(7)
C19 C16 C17 C18 179.0(4)
Rh1 O2 C18 C17 1.5(6)
Rh1 O2 C18 C20 -178.7(3)
C16 C17 C18 O2 0.6(7)
C16 C17 C18 C20 -179.3(4)
C13 N2 C21 C22 -73.9(4)
C15 N2 C21 C22 96.1(4)
N2 C21 C22 C23 -65.0(5)
C21 C22 C23 C24 173.7(5)
O2 Rh1 C25 O3 69(13)
O1 Rh1 C25 O3 -14(10)
P1 Rh1 C25 O3 165(10)
